data_7106003
loop_
_publ_author_name
'Ning Li'
'Feilong Jiang'
'Lian Chen'
'Xingjun Li'
'Qihui Chen'
'Maochun Hong'

_publ_section_title
;
 From discrete octahedral nanocages to 1D coordination polymer:
 Coordination-driven a single-crystal-to-single-crystal transformation via
 anion exchange
;
_journal_name_full Chem.Commun.
_journal_page_first 2327
_journal_paper_doi 10.1039/c0cc04601a
_journal_volume 47
_journal_year 2011
_chemical_formula_sum 'C60 H108 Cl6 Cu3 N24 O55 P4'
_chemical_formula_weight 2572.90
_chemical_name_systematic
;
?
;
_space_group_IT_number 15
_symmetry_cell_setting monoclinic
_symmetry_space_group_name_Hall '-C 2yc'
_symmetry_space_group_name_H-M 'C 1 2/c 1'
_atom_sites_solution_hydrogens geom
_atom_sites_solution_primary direct
_atom_sites_solution_secondary difmap
_audit_creation_method SHELXL-97
_cell_angle_alpha 90.00
_cell_angle_beta 107.7120(10)
_cell_angle_gamma 90.00
_cell_formula_units_Z 8
_cell_length_a 33.419(6)
_cell_length_b 22.7212(5)
_cell_length_c 32.410(2)
_cell_measurement_reflns_used 19695
_cell_measurement_temperature 173(2)
_cell_measurement_theta_max 27.4835
_cell_measurement_theta_min 3.0278
_cell_volume 23443(4)
_computing_cell_refinement CrystalClear
_computing_data_collection 'CrystalClear (Rigaku, 2000)'
_computing_data_reduction CrystalClear
_computing_molecular_graphics 'SHELXL-97 (Sheldrick, 1997)'
_computing_publication_material 'SHELXL-97 (Sheldrick, 1997)'
_computing_structure_refinement 'SHELXL-97 (Sheldrick, 1997)'
_computing_structure_solution 'SHELXS-97 (Sheldrick, 1990)'
_diffrn_ambient_temperature 173(2)
_diffrn_detector_area_resol_mean 13.6612
_diffrn_measured_fraction_theta_full 0.997
_diffrn_measured_fraction_theta_max 0.997
_diffrn_measurement_device_type 'Smart CCD'
_diffrn_measurement_method CCD_Profile_fitting
_diffrn_radiation_monochromator graphite
_diffrn_radiation_source 'fine-focus sealed tube'
_diffrn_radiation_type MoK\a
_diffrn_radiation_wavelength 0.71073
_diffrn_reflns_av_R_equivalents 0.0312
_diffrn_reflns_av_sigmaI/netI 0.0578
_diffrn_reflns_limit_h_max 38
_diffrn_reflns_limit_h_min -39
_diffrn_reflns_limit_k_max 24
_diffrn_reflns_limit_k_min -27
_diffrn_reflns_limit_l_max 38
_diffrn_reflns_limit_l_min -38
_diffrn_reflns_number 73699
_diffrn_reflns_theta_full 25.00
_diffrn_reflns_theta_max 25.00
_diffrn_reflns_theta_min 2.12
_exptl_absorpt_coefficient_mu 0.828
_exptl_absorpt_correction_T_max 1.0000
_exptl_absorpt_correction_T_min 0.8161
_exptl_absorpt_correction_type multi-scan
_exptl_absorpt_process_details '(CrystalClear; Rigaku, 2000)'
_exptl_crystal_colour Blue
_exptl_crystal_density_diffrn 1.458
_exptl_crystal_density_method 'not measured'
_exptl_crystal_description Prism
_exptl_crystal_F_000 10600
_exptl_crystal_size_max 0.4500
_exptl_crystal_size_mid 0.4000
_exptl_crystal_size_min 0.3500
_refine_diff_density_max 1.657
_refine_diff_density_min -1.230
_refine_diff_density_rms 0.140
_refine_ls_extinction_method none
_refine_ls_goodness_of_fit_ref 1.033
_refine_ls_hydrogen_treatment constr
_refine_ls_matrix_type full
_refine_ls_number_parameters 1360
_refine_ls_number_reflns 20557
_refine_ls_number_restraints 38
_refine_ls_restrained_S_all 1.038
_refine_ls_R_factor_all 0.1176
_refine_ls_R_factor_gt 0.0877
_refine_ls_shift/su_max 0.001
_refine_ls_shift/su_mean 0.000
_refine_ls_structure_factor_coef Fsqd
_refine_ls_weighting_details 'calc w=1/[\s^2^(Fo^2^)+(0.2000P)^2^+0.0000P] where P=(Fo^2^+2Fc^2^)/3'
_refine_ls_weighting_scheme calc
_refine_ls_wR_factor_gt 0.2534
_refine_ls_wR_factor_ref 0.3022
_reflns_number_gt 12499
_reflns_number_total 20557
_reflns_threshold_expression >2sigma(I)
_cod_data_source_file C0CC04601A.TXT
_cod_data_source_block d:\cage\a
_cod_depositor_comments
;
The following automatic conversions were performed:

'_exptl_absorpt_correction_type' value 'Multi-scan' changed to
'multi-scan' according to the built-in table from CIF Core dictionary
named 'cif_core.dic' version 2.4.1 from 2010-06-29.

Automatic conversion script
Id: cif_fix_values 1646 2011-03-28 12:23:43Z adriana 
;
_cod_original_sg_symbol_H-M C2/c
_cod_database_code 7106003

loop_
_symmetry_equiv_pos_as_xyz
'x, y, z'
'-x, y, -z+1/2'
'x+1/2, y+1/2, z'
'-x+1/2, y+1/2, -z+1/2'
'-x, -y, -z'
'x, -y, z-1/2'
'-x+1/2, -y+1/2, -z'
'x+1/2, -y+1/2, z-1/2'

loop_
_atom_site_label
_atom_site_type_symbol
_atom_site_fract_x
_atom_site_fract_y
_atom_site_fract_z
_atom_site_U_iso_or_equiv
_atom_site_adp_type
_atom_site_occupancy
_atom_site_symmetry_multiplicity
_atom_site_calc_flag
_atom_site_refinement_flags
_atom_site_disorder_assembly
_atom_site_disorder_group
Cu1 Cu 0.04382(2) 0.04418(3) 0.39450(2) 0.0407(2) Uani 1 1 d . . .
Cu2 Cu 0.04797(2) 0.44434(3) 0.39665(2) 0.0428(2) Uani 1 1 d . . .
Cu3 Cu 0.18748(2) 0.24669(3) 0.24122(2) 0.0451(2) Uani 1 1 d . . .
P1 P 0.15373(5) 0.24230(6) 0.40596(5) 0.0400(3) Uani 1 1 d . . .
P3 P 0.10697(5) 0.02393(7) 0.24837(5) 0.0424(3) Uani 1 1 d . . .
P2 P -0.05121(5) 0.24546(6) 0.41860(5) 0.0423(4) Uani 1 1 d . . .
P4 P 0.10449(5) 0.46729(7) 0.24507(5) 0.0443(4) Uani 1 1 d . . .
N1 N 0.18017(14) 0.1797(2) 0.41226(15) 0.0452(11) Uani 1 1 d . . .
H1 H 0.2072 0.1824 0.4154 0.054 Uiso 1 1 calc R . .
O4 O 0.11593(13) 0.24225(18) 0.36808(13) 0.0498(10) Uani 1 1 d . . .
N13 N 0.11715(15) 0.0141(2) 0.20210(15) 0.0511(12) Uani 1 1 d . . .
H31 H 0.1436 0.0082 0.2038 0.061 Uiso 1 1 calc R . .
N12 N -0.00644(15) 0.4310(2) 0.41162(15) 0.0443(11) Uani 1 1 d . . .
N10 N 0.04520(14) 0.1005(2) 0.44336(14) 0.0420(10) Uani 1 1 d . . .
N4 N 0.10675(15) 0.05604(19) 0.40659(15) 0.0433(11) Uani 1 1 d . . .
N23 N 0.10336(15) 0.4596(2) 0.38388(15) 0.0459(11) Uani 1 1 d . . .
N17 N 0.04474(15) -0.0194(2) 0.34997(15) 0.0458(11) Uani 1 1 d . . .
N21 N 0.07694(15) 0.5287(2) 0.23799(16) 0.0485(12) Uani 1 1 d . . .
H56 H 0.0877 0.5580 0.2556 0.058 Uiso 1 1 calc R . .
O6 O 0.08052(13) 0.07558(18) 0.24844(13) 0.0511(10) Uani 1 1 d . . .
O5 O -0.03890(15) 0.24609(17) 0.37883(13) 0.0509(10) Uani 1 1 d . . .
O7 O 0.07958(13) 0.41418(18) 0.24549(13) 0.0531(10) Uani 1 1 d . . .
N18 N 0.20123(15) 0.1705(2) 0.27655(15) 0.0476(11) Uani 1 1 d . . .
N7 N -0.08634(16) 0.1952(2) 0.41870(15) 0.0502(12) Uani 1 1 d . . .
H16 H -0.0813 0.1739 0.4424 0.060 Uiso 1 1 calc R . .
C29 C 0.07474(18) 0.0964(3) 0.48209(18) 0.0473(13) Uani 1 1 d . . .
H29 H 0.0942 0.0648 0.4872 0.057 Uiso 1 1 calc R . .
N24 N -0.01961(15) 0.5076(2) 0.14674(15) 0.0451(11) Uani 1 1 d . . .
C11 C 0.20276(17) 0.3082(2) 0.36969(17) 0.0417(12) Uani 1 1 d . . .
N14 N 0.08560(16) -0.0379(2) 0.25722(16) 0.0510(12) Uani 1 1 d . . .
H36 H 0.0864 -0.0674 0.2398 0.061 Uiso 1 1 calc R . .
N5 N 0.07707(15) 0.3833(2) 0.44251(14) 0.0463(11) Uani 1 1 d . . .
C36 C 0.06622(18) -0.0495(2) 0.28925(18) 0.0446(13) Uani 1 1 d . . .
N2 N 0.14393(16) 0.25229(18) 0.45205(15) 0.0427(11) Uani 1 1 d . . .
H6 H 0.1552 0.2269 0.4728 0.051 Uiso 1 1 calc R . .
N3 N 0.18741(15) 0.2938(2) 0.40418(14) 0.0439(11) Uani 1 1 d . . .
H11 H 0.1971 0.3150 0.4278 0.053 Uiso 1 1 calc R . .
N11 N -0.17139(16) 0.2003(2) 0.31528(15) 0.0491(12) Uani 1 1 d . . .
N15 N 0.15313(16) 0.0276(2) 0.28558(16) 0.0505(12) Uani 1 1 d . . .
H41 H 0.1607 -0.0034 0.3025 0.061 Uiso 1 1 calc R . .
C26 C 0.01790(17) 0.1858(2) 0.46867(17) 0.0428(12) Uani 1 1 d . . .
N8 N -0.07190(16) 0.3075(2) 0.42791(17) 0.0528(12) Uani 1 1 d . . .
H21 H -0.0950 0.3045 0.4355 0.063 Uiso 1 1 calc R . .
N9 N -0.01201(16) 0.2321(2) 0.46216(16) 0.0498(12) Uani 1 1 d . . .
H26 H -0.0091 0.2563 0.4841 0.060 Uiso 1 1 calc R . .
C56 C 0.03800(19) 0.5391(3) 0.20669(18) 0.0469(13) Uani 1 1 d . . .
C31 C 0.08789(18) 0.0142(3) 0.16008(18) 0.0450(13) Uani 1 1 d . . .
N16 N 0.01822(15) 0.0267(2) 0.11316(15) 0.0466(11) Uani 1 1 d . . .
C40 C 0.06390(18) -0.0081(2) 0.31991(18) 0.0458(13) Uani 1 1 d . . .
H40 H 0.0763 0.0295 0.3196 0.055 Uiso 1 1 calc R . .
C30 C 0.01729(17) 0.1441(2) 0.43747(17) 0.0436(12) Uani 1 1 d . . .
H30 H -0.0041 0.1465 0.4104 0.052 Uiso 1 1 calc R . .
C5 C 0.12201(17) 0.1116(2) 0.40594(17) 0.0419(12) Uani 1 1 d . . .
H5 H 0.1029 0.1437 0.4003 0.050 Uiso 1 1 calc R . .
C15 C 0.19073(19) 0.2790(3) 0.33069(18) 0.0461(13) Uani 1 1 d . . .
H15 H 0.1710 0.2478 0.3267 0.055 Uiso 1 1 calc R . .
C51 C 0.14155(18) 0.4741(3) 0.33297(18) 0.0455(13) Uani 1 1 d . . .
C6 C 0.11916(17) 0.2977(2) 0.46191(17) 0.0422(12) Uani 1 1 d . . .
N6 N 0.20583(16) 0.2927(2) 0.29804(14) 0.0471(11) Uani 1 1 d . . .
N19 N 0.12647(17) 0.4673(2) 0.20590(16) 0.0525(12) Uani 1 1 d . . .
H46 H 0.1236 0.4994 0.1901 0.063 Uiso 1 1 calc R . .
N22 N 0.17862(16) 0.3233(2) 0.20691(15) 0.0494(12) Uani 1 1 d . . .
C45 C 0.17435(19) 0.1256(3) 0.26978(18) 0.0480(14) Uani 1 1 d . . .
H45 H 0.1485 0.1292 0.2472 0.058 Uiso 1 1 calc R . .
C1 C 0.16424(17) 0.1229(2) 0.41318(16) 0.0405(12) Uani 1 1 d . . .
C46 C 0.14964(18) 0.4203(3) 0.19527(18) 0.0470(13) Uani 1 1 d . . .
C41 C 0.18174(18) 0.0745(3) 0.29336(17) 0.0439(13) Uani 1 1 d . . .
O1 O 0.02711(16) 0.1154(2) 0.34325(15) 0.0668(12) Uani 1 1 d . . .
C35 C 0.04562(17) 0.0256(3) 0.15308(18) 0.0456(13) Uani 1 1 d . . .
H35 H 0.0358 0.0329 0.1772 0.055 Uiso 1 1 calc R . .
N20 N 0.14334(16) 0.4766(2) 0.28989(16) 0.0512(12) Uani 1 1 d . . .
H51 H 0.1681 0.4840 0.2868 0.061 Uiso 1 1 calc R . .
O3 O 0.11884(17) 0.2461(2) 0.24195(19) 0.0728(14) Uani 1 1 d . . .
C12 C 0.2323(2) 0.3539(3) 0.37543(19) 0.0514(14) Uani 1 1 d . . .
H12 H 0.2413 0.3753 0.4018 0.062 Uiso 1 1 calc R . .
C55 C 0.10479(18) 0.4617(3) 0.34295(18) 0.0468(13) Uani 1 1 d . . .
H55 H 0.0798 0.4546 0.3199 0.056 Uiso 1 1 calc R . .
C50 C 0.15654(19) 0.3682(3) 0.21695(18) 0.0468(13) Uani 1 1 d . . .
H50 H 0.1453 0.3629 0.2403 0.056 Uiso 1 1 calc R . .
C59 C -0.0384(2) 0.5596(3) 0.1467(2) 0.0515(14) Uani 1 1 d . . .
H59 H -0.0651 0.5667 0.1262 0.062 Uiso 1 1 calc R . .
C42 C 0.2191(2) 0.0701(3) 0.3259(2) 0.0636(17) Uani 1 1 d . . .
H42 H 0.2255 0.0356 0.3433 0.076 Uiso 1 1 calc R . .
C10 C 0.10003(18) 0.3397(2) 0.43270(18) 0.0458(13) Uani 1 1 d . . .
H10 H 0.1029 0.3383 0.4044 0.055 Uiso 1 1 calc R . .
C52 C 0.17814(19) 0.4840(3) 0.3669(2) 0.0573(16) Uani 1 1 d . . .
H52 H 0.2038 0.4927 0.3612 0.069 Uiso 1 1 calc R . .
C20 C -0.13654(18) 0.2132(3) 0.34655(18) 0.0467(13) Uani 1 1 d . . .
H20 H -0.1196 0.2450 0.3425 0.056 Uiso 1 1 calc R . .
C7 C 0.1158(2) 0.3002(3) 0.50358(19) 0.0527(15) Uani 1 1 d . . .
H7 H 0.1292 0.2715 0.5245 0.063 Uiso 1 1 calc R . .
C25 C -0.02039(18) 0.3764(3) 0.41447(18) 0.0471(13) Uani 1 1 d . . .
H25 H -0.0047 0.3441 0.4090 0.056 Uiso 1 1 calc R . .
C2 C 0.19169(19) 0.0751(3) 0.4220(2) 0.0522(14) Uani 1 1 d . . .
H2 H 0.2210 0.0808 0.4271 0.063 Uiso 1 1 calc R . .
C4 C 0.13400(19) 0.0114(3) 0.4151(2) 0.0508(14) Uani 1 1 d . . .
H4 H 0.1238 -0.0276 0.4156 0.061 Uiso 1 1 calc R . .
C54 C 0.13917(19) 0.4682(3) 0.41603(19) 0.0492(14) Uani 1 1 d . . .
H54 H 0.1387 0.4653 0.4451 0.059 Uiso 1 1 calc R . .
C9 C 0.0735(2) 0.3867(3) 0.48212(19) 0.0553(15) Uani 1 1 d . . .
H9 H 0.0579 0.4179 0.4892 0.066 Uiso 1 1 calc R . .
C60 C 0.01768(18) 0.4975(3) 0.17587(18) 0.0465(13) Uani 1 1 d . . .
H60 H 0.0309 0.4605 0.1756 0.056 Uiso 1 1 calc R . .
C37 C 0.0478(2) -0.1039(3) 0.2897(2) 0.0600(16) Uani 1 1 d . . .
H37 H 0.0489 -0.1335 0.2693 0.072 Uiso 1 1 calc R . .
O2 O 0.02981(17) 0.3716(2) 0.34331(16) 0.0751(14) Uani 1 1 d . . .
C32 C 0.1025(2) 0.0030(3) 0.1254(2) 0.0580(16) Uani 1 1 d . . .
H32 H 0.1314 -0.0047 0.1295 0.070 Uiso 1 1 calc R . .
C23 C -0.0647(2) 0.4685(3) 0.4305(2) 0.0629(18) Uani 1 1 d . . .
H23 H -0.0798 0.5015 0.4360 0.075 Uiso 1 1 calc R . .
C39 C 0.0272(2) -0.0712(3) 0.35021(19) 0.0528(15) Uani 1 1 d . . .
H39 H 0.0139 -0.0792 0.3716 0.063 Uiso 1 1 calc R . .
C16 C -0.12378(18) 0.1818(2) 0.38537(17) 0.0439(13) Uani 1 1 d . . .
C21 C -0.05718(18) 0.3651(2) 0.42526(17) 0.0444(13) Uani 1 1 d . . .
C22 C -0.0793(2) 0.4127(3) 0.4329(2) 0.0566(16) Uani 1 1 d . . .
H22 H -0.1047 0.4069 0.4399 0.068 Uiso 1 1 calc R . .
C58 C -0.0195(2) 0.6030(3) 0.1760(2) 0.0625(17) Uani 1 1 d . . .
H58 H -0.0330 0.6399 0.1753 0.075 Uiso 1 1 calc R . .
O40 O 0.06985(18) 0.5223(2) 0.45685(16) 0.0771(14) Uani 1 1 d . . .
C17 C -0.1496(2) 0.1365(3) 0.3914(2) 0.0594(16) Uani 1 1 d . . .
H17 H -0.1426 0.1153 0.4179 0.071 Uiso 1 1 calc R . .
C57 C 0.0187(2) 0.5927(3) 0.2063(2) 0.0560(15) Uani 1 1 d . . .
H57 H 0.0317 0.6223 0.2267 0.067 Uiso 1 1 calc R . .
C38 C 0.0276(3) -0.1142(3) 0.3205(2) 0.0661(19) Uani 1 1 d . . .
H38 H 0.0141 -0.1509 0.3211 0.079 Uiso 1 1 calc R . .
C24 C -0.0280(2) 0.4768(3) 0.4200(2) 0.0555(15) Uani 1 1 d . . .
H24 H -0.0179 0.5156 0.4188 0.067 Uiso 1 1 calc R . .
C33 C 0.0732(2) 0.0035(3) 0.0842(2) 0.0656(19) Uani 1 1 d . . .
H33 H 0.0820 -0.0049 0.0595 0.079 Uiso 1 1 calc R . .
C18 C -0.1848(2) 0.1233(3) 0.3586(2) 0.069(2) Uani 1 1 d . . .
H18 H -0.2017 0.0909 0.3614 0.083 Uiso 1 1 calc R . .
C44 C 0.2377(2) 0.1642(3) 0.3075(2) 0.0561(15) Uani 1 1 d . . .
H44 H 0.2579 0.1948 0.3119 0.067 Uiso 1 1 calc R . .
C49 C 0.1946(2) 0.3321(3) 0.1739(2) 0.0568(16) Uani 1 1 d . . .
H49 H 0.2103 0.3015 0.1663 0.068 Uiso 1 1 calc R . .
C14 C 0.2338(2) 0.3366(3) 0.3036(2) 0.0558(16) Uani 1 1 d . . .
H14 H 0.2443 0.3471 0.2805 0.067 Uiso 1 1 calc R . .
C8 C 0.0928(2) 0.3442(3) 0.5139(2) 0.0597(17) Uani 1 1 d . . .
H8 H 0.0899 0.3464 0.5421 0.072 Uiso 1 1 calc R . .
C43 C 0.2472(2) 0.1156(3) 0.3330(2) 0.0640(18) Uani 1 1 d . . .
H43 H 0.2731 0.1133 0.3556 0.077 Uiso 1 1 calc R . .
C27 C 0.04946(19) 0.1814(3) 0.50811(18) 0.0504(14) Uani 1 1 d . . .
H27 H 0.0514 0.2093 0.5305 0.060 Uiso 1 1 calc R . .
C13 C 0.2477(2) 0.3666(3) 0.3421(2) 0.0620(18) Uani 1 1 d . . .
H13 H 0.2683 0.3965 0.3455 0.074 Uiso 1 1 calc R . .
C28 C 0.0776(2) 0.1361(3) 0.51414(19) 0.0541(15) Uani 1 1 d . . .
H28 H 0.0993 0.1325 0.5409 0.065 Uiso 1 1 calc R . .
C34 C 0.0318(2) 0.0161(3) 0.0793(2) 0.0561(15) Uani 1 1 d . . .
H34 H 0.0123 0.0173 0.0510 0.067 Uiso 1 1 calc R . .
C47 C 0.1665(2) 0.4286(3) 0.1618(2) 0.0623(17) Uani 1 1 d . . .
H47 H 0.1628 0.4647 0.1463 0.075 Uiso 1 1 calc R . .
C19 C -0.1961(2) 0.1563(3) 0.3214(2) 0.0575(16) Uani 1 1 d . . .
H19 H -0.2218 0.1481 0.2996 0.069 Uiso 1 1 calc R . .
C3 C 0.1758(2) 0.0199(3) 0.4230(2) 0.0650(18) Uani 1 1 d . . .
H3 H 0.1943 -0.0130 0.4294 0.078 Uiso 1 1 calc R . .
C53 C 0.1765(2) 0.4811(3) 0.4084(2) 0.0615(17) Uani 1 1 d . . .
H53 H 0.2011 0.4879 0.4320 0.074 Uiso 1 1 calc R . .
C48 C 0.1891(3) 0.3829(3) 0.1514(2) 0.0678(19) Uani 1 1 d . . .
H48 H 0.2008 0.3873 0.1283 0.081 Uiso 1 1 calc R . .
Cl1 Cl 0.30998(6) 0.47552(9) 0.44263(7) 0.0748(5) Uani 1 1 d D . .
Cl2 Cl 0.05625(8) -0.09965(9) 0.47074(6) 0.0860(7) Uani 1 1 d D . .
Cl3 Cl 0.31530(7) 0.02367(12) 0.44616(7) 0.0894(7) Uani 1 1 d D . .
Cl6 Cl 0.24648(12) 0.0012(2) 0.23043(12) 0.1520(15) Uani 1 1 d D . .
O44 O 0.2673(2) 0.2472(3) 0.2394(2) 0.106(2) Uani 1 1 d . . .
O38 O 0.22788(19) 0.3555(2) 0.48619(16) 0.0848(16) Uani 1 1 d . . .
O37 O 0.19614(19) 0.1847(3) 0.52483(18) 0.0880(16) Uani 1 1 d . . .
O36 O 0.27230(17) 0.2022(3) 0.43796(19) 0.0879(16) Uani 1 1 d . . .
O49 O 0.0000 0.2444(4) 0.2500 0.111(3) Uani 1 2 d S . .
O9 O 0.2822(3) 0.4571(4) 0.4641(3) 0.137(3) Uani 1 1 d D . .
O33 O 0.0935(3) -0.1369(4) 0.2062(3) 0.163(4) Uani 1 1 d . . .
O11 O 0.3290(3) 0.4220(4) 0.4336(4) 0.155(3) Uani 1 1 d D . .
O54 O 0.1171(3) 0.6284(4) 0.2880(4) 0.172(4) Uani 1 1 d . . .
O24 O 0.0093(3) 0.2930(4) 0.5463(3) 0.173(4) Uani 1 1 d D . .
O34 O 0.1861(4) -0.0816(4) 0.3313(4) 0.213(5) Uani 1 1 d . . .
O10 O 0.3418(3) 0.5136(5) 0.4643(3) 0.168(4) Uani 1 1 d D . .
O8 O 0.2874(3) 0.4979(4) 0.4021(3) 0.161(4) Uani 1 1 d D . .
O16 O 0.3516(3) -0.0027(6) 0.4645(4) 0.210(6) Uani 1 1 d D . .
O17 O 0.2875(3) -0.0055(5) 0.4138(3) 0.179(4) Uani 1 1 d D . .
O41 O -0.1411(4) 0.3025(5) 0.4625(4) 0.204(5) Uani 1 1 d . . .
O47 O 0.0000 0.0971(11) 0.2500 0.219(9) Uani 1 2 d S . .
O42 O 0.0302(4) 0.2436(6) 0.3516(6) 0.238(7) Uani 1 1 d . . .
O55 O 0.1253(4) 0.5756(4) 0.1576(4) 0.196(5) Uani 1 1 d . . .
Cl4 Cl 0.34969(9) 0.24811(14) 0.37348(8) 0.1054(9) Uani 1 1 d D . .
Cl5 Cl -0.00371(11) 0.34300(14) 0.56048(9) 0.1219(11) Uani 1 1 d D . .
O20 O 0.3909(3) 0.2457(5) 0.3927(4) 0.193(6) Uani 1 1 d D . .
O21 O 0.3366(5) 0.2581(5) 0.3313(3) 0.201(6) Uani 1 1 d D . .
O19 O 0.2995(4) 0.0372(7) 0.4778(3) 0.231(7) Uani 1 1 d D . .
O46 O 0.0825(5) 0.3178(6) 0.2977(4) 0.217(6) Uani 1 1 d . . .
O35 O 0.3154(5) 0.1363(8) 0.2605(5) 0.269(8) Uani 1 1 d . . .
O57 O 0.0485(5) -0.1624(6) 0.1200(3) 0.226(6) Uani 1 1 d . . .
O22 O 0.3315(4) 0.1990(5) 0.3844(4) 0.200(5) Uani 1 1 d D . .
O53 O 0.0000 0.3910(13) 0.2500 0.257(11) Uani 1 2 d S . .
O43 O 0.0818(5) 0.1733(6) 0.2979(4) 0.221(6) Uani 1 1 d . . .
O27 O 0.0261(5) 0.3692(6) 0.5946(4) 0.265(8) Uani 1 1 d D . .
O52 O 0.0488(5) 0.3185(7) 0.1914(5) 0.309(11) Uani 1 1 d . . .
O30 O 0.2726(3) 0.0008(9) 0.2083(4) 0.298(10) Uani 1 1 d D . .
O26 O -0.0061(7) 0.3887(7) 0.5293(4) 0.302(10) Uani 1 1 d D . .
O25 O -0.0403(4) 0.3479(7) 0.5657(6) 0.280(9) Uani 1 1 d D . .
O50 O 0.0581(5) 0.1631(7) 0.1872(5) 0.281(9) Uani 1 1 d . . .
O48 O 0.2838(7) 0.2418(8) 0.1610(6) 0.279(9) Uani 1 1 d . . .
O23 O 0.3360(6) 0.2851(7) 0.3991(5) 0.254(8) Uani 1 1 d D . .
O45 O 0.3097(5) 0.3594(9) 0.2495(7) 0.300(9) Uani 1 1 d . . .
O31 O 0.2437(7) 0.0528(5) 0.2437(6) 0.349(13) Uani 1 1 d D . .
O18 O 0.3228(6) 0.0681(8) 0.4235(6) 0.372(15) Uani 1 1 d D . .
O39 O 0.1387(6) 0.6104(10) 0.4708(8) 0.361(13) Uani 1 1 d . . .
O32 O 0.0000 -0.2532(9) 0.2500 0.37(2) Uani 1 2 d S . .
O29 O 0.2535(5) -0.0305(10) 0.2668(5) 0.364(14) Uani 1 1 d D . .
O14 O 0.0253(3) -0.1375(4) 0.4417(2) 0.187(5) Uani 1 1 d D . .
O12 O 0.0302(3) -0.0758(6) 0.4952(4) 0.369(14) Uani 1 1 d D . .
O15 O 0.0642(2) -0.04168(17) 0.4564(2) 0.104(2) Uani 1 1 d D . .
O13A O 0.0865(2) -0.1147(8) 0.5119(2) 0.159(6) Uani 0.79(4) 1 d PD . .
O13B O 0.0811(12) -0.140(2) 0.5030(9) 0.159(6) Uani 0.21(4) 1 d PD . .
O28 O 0.2049(4) -0.0070(5) 0.2050(4) 0.186(4) Uiso 1 1 d D . .
O56 O -0.1339(12) 0.6553(16) 0.1263(12) 0.518(19) Uiso 1 1 d . . .
O51 O 0.2294(13) 0.2678(14) 0.0848(13) 0.49(2) Uiso 1 1 d . . .

loop_
_atom_site_aniso_label
_atom_site_aniso_U_11
_atom_site_aniso_U_22
_atom_site_aniso_U_33
_atom_site_aniso_U_23
_atom_site_aniso_U_13
_atom_site_aniso_U_12
Cu1 0.0371(4) 0.0463(4) 0.0385(4) -0.0007(3) 0.0111(3) -0.0003(3)
Cu2 0.0381(4) 0.0478(4) 0.0420(4) 0.0027(3) 0.0117(3) 0.0036(3)
Cu3 0.0468(5) 0.0517(4) 0.0353(4) -0.0053(3) 0.0105(3) -0.0028(3)
P1 0.0354(8) 0.0459(8) 0.0368(8) -0.0007(6) 0.0082(6) 0.0009(6)
P3 0.0372(8) 0.0483(8) 0.0423(8) -0.0015(6) 0.0132(6) 0.0031(6)
P2 0.0416(9) 0.0482(8) 0.0367(8) 0.0024(6) 0.0114(6) 0.0020(6)
P4 0.0409(8) 0.0485(8) 0.0435(8) -0.0020(6) 0.0128(7) -0.0047(6)
N1 0.033(3) 0.045(3) 0.057(3) -0.005(2) 0.012(2) 0.0023(19)
O4 0.038(2) 0.066(3) 0.040(2) -0.0023(17) 0.0027(18) 0.0018(18)
N13 0.035(3) 0.074(3) 0.041(3) 0.004(2) 0.007(2) 0.010(2)
N12 0.041(3) 0.042(3) 0.050(3) 0.004(2) 0.015(2) 0.008(2)
N10 0.038(3) 0.047(3) 0.038(2) 0.003(2) 0.009(2) 0.001(2)
N4 0.044(3) 0.043(3) 0.042(2) 0.000(2) 0.012(2) 0.001(2)
N23 0.043(3) 0.048(3) 0.045(3) 0.000(2) 0.010(2) 0.002(2)
N17 0.046(3) 0.048(3) 0.043(3) 0.002(2) 0.014(2) -0.002(2)
N21 0.040(3) 0.044(3) 0.053(3) -0.011(2) 0.002(2) -0.004(2)
O6 0.045(2) 0.054(2) 0.056(2) -0.0042(19) 0.0167(19) 0.0067(18)
O5 0.058(3) 0.060(3) 0.038(2) 0.0037(17) 0.019(2) 0.0055(19)
O7 0.049(2) 0.053(2) 0.056(2) -0.0045(19) 0.014(2) -0.0118(19)
N18 0.041(3) 0.054(3) 0.045(3) -0.007(2) 0.009(2) -0.002(2)
N7 0.055(3) 0.057(3) 0.034(2) 0.014(2) 0.006(2) -0.003(2)
C29 0.038(3) 0.054(3) 0.045(3) 0.006(3) 0.006(3) 0.002(2)
N24 0.043(3) 0.046(3) 0.045(3) 0.001(2) 0.011(2) -0.006(2)
C11 0.044(3) 0.041(3) 0.037(3) 0.000(2) 0.008(2) -0.003(2)
N14 0.057(3) 0.048(3) 0.055(3) -0.015(2) 0.026(3) -0.005(2)
N5 0.042(3) 0.056(3) 0.040(2) 0.001(2) 0.012(2) 0.004(2)
C36 0.045(3) 0.045(3) 0.045(3) -0.005(2) 0.016(3) -0.001(2)
N2 0.043(3) 0.047(3) 0.038(3) 0.0093(19) 0.012(2) 0.0100(19)
N3 0.045(3) 0.050(3) 0.036(2) -0.008(2) 0.010(2) -0.008(2)
N11 0.050(3) 0.053(3) 0.041(3) 0.007(2) 0.009(2) -0.006(2)
N15 0.050(3) 0.050(3) 0.046(3) 0.003(2) 0.007(2) 0.002(2)
C26 0.039(3) 0.048(3) 0.039(3) -0.002(2) 0.008(2) 0.001(2)
N8 0.050(3) 0.048(3) 0.069(3) 0.002(2) 0.032(3) 0.005(2)
N9 0.046(3) 0.055(3) 0.044(3) -0.008(2) 0.007(2) 0.005(2)
C56 0.047(3) 0.048(3) 0.047(3) -0.002(3) 0.017(3) -0.003(3)
C31 0.041(3) 0.053(3) 0.042(3) -0.001(2) 0.015(2) 0.000(2)
N16 0.041(3) 0.060(3) 0.041(3) -0.006(2) 0.016(2) 0.001(2)
C40 0.043(3) 0.047(3) 0.048(3) -0.002(3) 0.015(3) -0.004(2)
C30 0.039(3) 0.050(3) 0.037(3) -0.001(2) 0.005(2) -0.001(2)
C5 0.039(3) 0.039(3) 0.047(3) 0.001(2) 0.012(2) 0.004(2)
C15 0.050(3) 0.042(3) 0.047(3) -0.005(3) 0.017(3) -0.008(3)
C51 0.035(3) 0.055(3) 0.044(3) 0.001(3) 0.008(2) 0.000(2)
C6 0.032(3) 0.052(3) 0.040(3) 0.001(2) 0.007(2) 0.001(2)
N6 0.051(3) 0.051(3) 0.038(2) -0.004(2) 0.012(2) -0.009(2)
N19 0.063(3) 0.051(3) 0.048(3) 0.004(2) 0.023(3) 0.001(2)
N22 0.053(3) 0.055(3) 0.043(3) -0.005(2) 0.019(2) -0.001(2)
C45 0.045(3) 0.058(4) 0.039(3) -0.005(3) 0.009(3) 0.000(3)
C1 0.038(3) 0.046(3) 0.038(3) -0.002(2) 0.011(2) 0.000(2)
C46 0.045(3) 0.053(3) 0.042(3) -0.003(3) 0.012(3) -0.005(3)
C41 0.040(3) 0.051(3) 0.039(3) -0.002(2) 0.009(2) 0.003(2)
O1 0.067(3) 0.070(3) 0.059(3) 0.014(2) 0.013(2) 0.002(2)
C35 0.037(3) 0.057(3) 0.041(3) -0.003(3) 0.009(2) 0.001(2)
N20 0.038(3) 0.070(3) 0.048(3) -0.005(2) 0.016(2) -0.008(2)
O3 0.054(3) 0.088(4) 0.079(4) -0.011(2) 0.024(3) -0.005(2)
C12 0.054(4) 0.050(3) 0.044(3) -0.005(3) 0.006(3) -0.011(3)
C55 0.041(3) 0.059(4) 0.039(3) 0.001(3) 0.011(2) -0.001(3)
C50 0.052(4) 0.051(3) 0.040(3) -0.001(2) 0.018(3) 0.001(3)
C59 0.047(4) 0.054(4) 0.051(3) 0.007(3) 0.011(3) 0.007(3)
C42 0.056(4) 0.073(5) 0.056(4) 0.013(3) 0.009(3) 0.004(3)
C10 0.047(3) 0.053(3) 0.039(3) 0.004(3) 0.014(3) 0.006(3)
C52 0.034(3) 0.077(4) 0.056(4) -0.003(3) 0.007(3) -0.005(3)
C20 0.044(3) 0.048(3) 0.045(3) 0.008(3) 0.010(3) -0.004(2)
C7 0.057(4) 0.061(4) 0.042(3) 0.006(3) 0.017(3) 0.002(3)
C25 0.044(3) 0.050(3) 0.050(3) 0.002(3) 0.019(3) 0.007(3)
C2 0.040(3) 0.053(4) 0.059(4) -0.001(3) 0.009(3) 0.000(3)
C4 0.043(3) 0.049(3) 0.059(4) 0.003(3) 0.013(3) 0.001(3)
C54 0.042(3) 0.064(4) 0.039(3) -0.001(3) 0.008(3) 0.001(3)
C9 0.061(4) 0.065(4) 0.042(3) -0.001(3) 0.020(3) 0.011(3)
C60 0.042(3) 0.044(3) 0.049(3) -0.001(3) 0.009(3) 0.005(2)
C37 0.073(5) 0.045(3) 0.063(4) -0.004(3) 0.023(4) -0.005(3)
O2 0.084(4) 0.072(3) 0.062(3) -0.014(2) 0.012(3) 0.003(3)
C32 0.043(4) 0.085(5) 0.050(3) 0.001(3) 0.018(3) 0.010(3)
C23 0.069(5) 0.056(4) 0.076(5) -0.001(3) 0.041(4) 0.016(3)
C39 0.066(4) 0.052(4) 0.045(3) 0.002(3) 0.024(3) -0.006(3)
C16 0.046(3) 0.051(3) 0.034(3) 0.005(2) 0.012(2) 0.000(2)
C21 0.043(3) 0.049(3) 0.043(3) 0.002(2) 0.014(2) 0.002(2)
C22 0.051(4) 0.063(4) 0.060(4) 0.000(3) 0.024(3) 0.012(3)
C58 0.078(5) 0.043(3) 0.065(4) -0.002(3) 0.020(4) 0.007(3)
O40 0.084(4) 0.073(3) 0.072(3) -0.012(3) 0.020(3) 0.010(3)
C17 0.067(4) 0.062(4) 0.045(3) 0.013(3) 0.010(3) -0.007(3)
C57 0.061(4) 0.042(3) 0.063(4) -0.007(3) 0.016(3) -0.006(3)
C38 0.093(6) 0.044(3) 0.066(4) -0.001(3) 0.031(4) -0.018(3)
C24 0.063(4) 0.050(3) 0.058(4) -0.001(3) 0.024(3) 0.006(3)
C33 0.054(4) 0.102(6) 0.046(3) -0.009(3) 0.024(3) 0.009(4)
C18 0.067(5) 0.077(5) 0.062(4) 0.017(4) 0.020(4) -0.027(4)
C44 0.043(4) 0.067(4) 0.050(3) -0.009(3) 0.000(3) -0.006(3)
C49 0.062(4) 0.066(4) 0.050(3) -0.003(3) 0.027(3) 0.006(3)
C14 0.059(4) 0.065(4) 0.045(3) 0.000(3) 0.018(3) -0.017(3)
C8 0.063(4) 0.077(4) 0.040(3) 0.004(3) 0.017(3) 0.014(3)
C43 0.047(4) 0.081(5) 0.048(4) 0.004(3) -0.009(3) 0.003(3)
C27 0.049(4) 0.059(4) 0.039(3) -0.004(3) 0.008(3) 0.003(3)
C13 0.064(4) 0.073(4) 0.050(4) -0.007(3) 0.019(3) -0.029(3)
C28 0.048(4) 0.069(4) 0.038(3) 0.003(3) 0.002(3) 0.006(3)
C34 0.051(4) 0.074(4) 0.042(3) -0.002(3) 0.012(3) 0.005(3)
C47 0.075(5) 0.062(4) 0.057(4) 0.009(3) 0.030(4) -0.002(3)
C19 0.049(4) 0.069(4) 0.051(3) 0.007(3) 0.009(3) -0.013(3)
C3 0.053(4) 0.053(4) 0.082(5) 0.008(3) 0.010(4) 0.016(3)
C53 0.044(4) 0.083(5) 0.050(4) -0.007(3) 0.004(3) -0.002(3)
C48 0.086(5) 0.074(5) 0.058(4) 0.009(3) 0.042(4) 0.000(4)
Cl1 0.0502(10) 0.0839(13) 0.0799(12) 0.0148(10) 0.0044(9) -0.0198(9)
Cl2 0.1130(18) 0.0763(13) 0.0558(10) 0.0154(9) 0.0065(11) -0.0184(11)
Cl3 0.0733(14) 0.1086(17) 0.0742(13) -0.0202(12) 0.0043(11) 0.0279(12)
Cl6 0.115(3) 0.196(4) 0.135(3) -0.022(2) 0.023(2) 0.076(3)
O44 0.092(5) 0.125(6) 0.097(5) -0.002(3) 0.023(4) -0.004(4)
O38 0.100(4) 0.082(4) 0.064(3) -0.016(3) 0.013(3) -0.009(3)
O37 0.087(4) 0.089(4) 0.077(3) 0.030(3) 0.010(3) 0.019(3)
O36 0.059(3) 0.111(4) 0.090(4) 0.008(3) 0.018(3) -0.002(3)
O49 0.099(8) 0.126(8) 0.103(7) 0.000 0.023(6) 0.000
O9 0.155(8) 0.143(7) 0.130(6) -0.003(5) 0.067(6) -0.044(6)
O33 0.207(10) 0.121(6) 0.192(9) -0.080(6) 0.108(8) -0.015(6)
O11 0.120(7) 0.112(6) 0.225(10) 0.001(6) 0.041(7) 0.024(5)
O54 0.121(7) 0.135(7) 0.234(11) -0.085(7) 0.014(7) -0.027(5)
O24 0.206(10) 0.125(7) 0.184(9) -0.075(6) 0.054(8) 0.028(6)
O34 0.234(13) 0.124(7) 0.215(11) 0.022(7) -0.029(9) 0.035(8)
O10 0.116(7) 0.193(9) 0.177(8) -0.057(7) 0.016(6) -0.078(7)
O8 0.144(8) 0.169(8) 0.126(6) 0.064(6) -0.022(5) -0.035(6)
O16 0.110(7) 0.322(16) 0.203(10) 0.080(10) 0.055(7) 0.120(9)
O17 0.178(10) 0.203(10) 0.115(6) -0.055(6) -0.017(6) 0.002(8)
O41 0.189(10) 0.184(10) 0.318(15) -0.011(9) 0.196(11) -0.015(8)
O47 0.107(11) 0.38(3) 0.172(13) 0.000 0.052(10) 0.000
O42 0.109(9) 0.303(18) 0.33(2) -0.015(12) 0.104(11) -0.002(8)
O55 0.271(14) 0.119(7) 0.241(11) 0.044(7) 0.141(11) -0.008(7)
Cl4 0.0701(16) 0.166(3) 0.0700(15) 0.0076(14) 0.0065(12) -0.0070(14)
Cl5 0.155(3) 0.123(2) 0.0914(17) -0.0251(16) 0.0432(18) 0.0508(19)
O20 0.084(7) 0.283(15) 0.182(10) 0.065(8) -0.006(7) -0.038(7)
O21 0.213(13) 0.292(15) 0.070(6) 0.015(6) 0.000(6) -0.035(9)
O19 0.185(11) 0.341(17) 0.151(9) -0.113(10) 0.027(8) 0.095(11)
O46 0.267(15) 0.200(11) 0.208(11) 0.113(9) 0.109(11) 0.082(10)
O35 0.232(16) 0.32(2) 0.275(17) -0.064(15) 0.111(14) 0.047(14)
O57 0.260(15) 0.257(14) 0.136(8) -0.022(8) 0.021(9) 0.105(12)
O22 0.202(11) 0.249(13) 0.165(9) -0.010(8) 0.083(8) -0.124(10)
O53 0.128(13) 0.47(4) 0.178(15) 0.000 0.060(12) 0.000
O43 0.281(16) 0.197(11) 0.181(10) -0.114(9) 0.064(10) -0.046(10)
O27 0.37(2) 0.230(14) 0.195(12) -0.131(11) 0.088(13) -0.019(14)
O52 0.267(17) 0.279(16) 0.288(17) -0.171(14) -0.052(13) 0.101(14)
O30 0.092(7) 0.60(3) 0.242(13) -0.059(16) 0.107(8) 0.083(12)
O26 0.48(3) 0.259(17) 0.143(10) 0.067(11) 0.060(14) 0.051(17)
O25 0.199(13) 0.309(18) 0.42(2) -0.152(17) 0.226(16) -0.038(12)
O50 0.277(17) 0.234(14) 0.246(14) 0.135(12) -0.050(12) -0.083(12)
O48 0.30(2) 0.36(2) 0.224(16) 0.023(12) 0.154(17) 0.045(15)
O23 0.31(2) 0.247(16) 0.214(13) -0.001(12) 0.093(13) 0.121(15)
O45 0.218(16) 0.34(2) 0.39(2) 0.008(18) 0.151(17) -0.081(15)
O31 0.63(4) 0.147(10) 0.41(2) -0.003(13) 0.36(3) 0.133(17)
O18 0.38(3) 0.288(19) 0.294(19) 0.175(16) -0.125(18) -0.160(18)
O39 0.251(18) 0.37(2) 0.51(3) -0.21(2) 0.19(2) -0.059(17)
O32 0.41(5) 0.18(2) 0.40(4) 0.000 -0.03(4) 0.000
O29 0.268(19) 0.48(3) 0.296(19) 0.27(2) 0.016(15) 0.16(2)
O14 0.237(12) 0.173(9) 0.116(6) 0.029(6) 0.001(7) -0.091(9)
O12 0.42(3) 0.40(3) 0.42(3) 0.18(2) 0.34(3) 0.13(2)
O15 0.100(5) 0.098(4) 0.100(4) 0.043(4) 0.011(4) -0.014(4)
O13A 0.242(12) 0.101(10) 0.079(5) 0.042(6) -0.034(6) -0.071(8)
O13B 0.242(12) 0.101(10) 0.079(5) 0.042(6) -0.034(6) -0.071(8)

loop_
_atom_type_symbol
_atom_type_description
_atom_type_scat_dispersion_real
_atom_type_scat_dispersion_imag
_atom_type_scat_source
C C 0.0033 0.0016 'International Tables Vol C Tables 4.2.6.8 and 6.1.1.4'
H H 0.0000 0.0000 'International Tables Vol C Tables 4.2.6.8 and 6.1.1.4'
N N 0.0061 0.0033 'International Tables Vol C Tables 4.2.6.8 and 6.1.1.4'
O O 0.0106 0.0060 'International Tables Vol C Tables 4.2.6.8 and 6.1.1.4'
P P 0.1023 0.0942 'International Tables Vol C Tables 4.2.6.8 and 6.1.1.4'
Cl Cl 0.1484 0.1585 'International Tables Vol C Tables 4.2.6.8 and 6.1.1.4'
Cu Cu 0.3201 1.2651 'International Tables Vol C Tables 4.2.6.8 and 6.1.1.4'

loop_
_geom_angle_atom_site_label_1
_geom_angle_atom_site_label_2
_geom_angle_atom_site_label_3
_geom_angle
_geom_angle_site_symmetry_1
_geom_angle_site_symmetry_3
_geom_angle_publ_flag
N10 Cu1 N4 89.40(18) . . ?
N10 Cu1 N17 173.99(18) . . ?
N4 Cu1 N17 89.59(18) . . ?
N10 Cu1 N16 89.92(19) . 2 ?
N4 Cu1 N16 174.76(18) . 2 ?
N17 Cu1 N16 90.55(19) . 2 ?
N10 Cu1 O1 93.69(18) . . ?
N4 Cu1 O1 93.23(18) . . ?
N17 Cu1 O1 92.28(18) . . ?
N16 Cu1 O1 92.00(18) 2 . ?
N24 Cu2 N12 90.46(19) 2 . ?
N24 Cu2 N23 90.01(19) 2 . ?
N12 Cu2 N23 177.72(19) . . ?
N24 Cu2 N5 177.45(19) 2 . ?
N12 Cu2 N5 89.29(18) . . ?
N23 Cu2 N5 90.15(19) . . ?
N24 Cu2 O2 91.54(18) 2 . ?
N12 Cu2 O2 91.20(19) . . ?
N23 Cu2 O2 91.01(19) . . ?
N5 Cu2 O2 91.01(19) . . ?
N11 Cu3 N22 89.80(18) 2 . ?
N11 Cu3 N6 177.9(2) 2 . ?
N22 Cu3 N6 90.48(19) . . ?
N11 Cu3 N18 91.04(19) 2 . ?
N22 Cu3 N18 175.6(2) . . ?
N6 Cu3 N18 88.52(18) . . ?
N11 Cu3 O3 90.9(2) 2 . ?
N22 Cu3 O3 91.76(19) . . ?
N6 Cu3 O3 91.17(19) . . ?
N18 Cu3 O3 92.53(19) . . ?
O4 P1 N3 113.4(2) . . ?
O4 P1 N2 113.7(3) . . ?
N3 P1 N2 105.3(2) . . ?
O4 P1 N1 113.2(2) . . ?
N3 P1 N1 105.8(2) . . ?
N2 P1 N1 104.7(2) . . ?
O6 P3 N14 113.0(3) . . ?
O6 P3 N15 112.9(3) . . ?
N14 P3 N15 106.0(3) . . ?
O6 P3 N13 113.6(3) . . ?
N14 P3 N13 105.3(3) . . ?
N15 P3 N13 105.4(3) . . ?
O5 P2 N9 113.3(3) . . ?
O5 P2 N8 113.6(2) . . ?
N9 P2 N8 105.9(3) . . ?
O5 P2 N7 113.6(3) . . ?
N9 P2 N7 104.8(3) . . ?
N8 P2 N7 104.8(3) . . ?
O7 P4 N20 113.3(3) . . ?
O7 P4 N19 113.2(3) . . ?
N20 P4 N19 105.3(3) . . ?
O7 P4 N21 113.8(3) . . ?
N20 P4 N21 105.8(3) . . ?
N19 P4 N21 104.7(3) . . ?
C1 N1 P1 127.1(4) . . ?
C31 N13 P3 127.0(4) . . ?
C25 N12 C24 119.0(5) . . ?
C25 N12 Cu2 120.5(4) . . ?
C24 N12 Cu2 120.4(4) . . ?
C30 N10 C29 117.9(5) . . ?
C30 N10 Cu1 120.6(4) . . ?
C29 N10 Cu1 121.5(4) . . ?
C4 N4 C5 118.2(5) . . ?
C4 N4 Cu1 122.6(4) . . ?
C5 N4 Cu1 119.2(4) . . ?
C54 N23 C55 118.1(5) . . ?
C54 N23 Cu2 121.1(4) . . ?
C55 N23 Cu2 120.8(4) . . ?
C39 N17 C40 119.1(5) . . ?
C39 N17 Cu1 121.6(4) . . ?
C40 N17 Cu1 119.3(4) . . ?
C56 N21 P4 126.7(4) . . ?
C44 N18 C45 117.3(5) . . ?
C44 N18 Cu3 120.7(4) . . ?
C45 N18 Cu3 122.0(4) . . ?
C16 N7 P2 128.1(4) . . ?
N10 C29 C28 122.0(6) . . ?
C60 N24 C59 119.4(5) . . ?
C60 N24 Cu2 120.4(4) . 2 ?
C59 N24 Cu2 120.2(4) . 2 ?
C15 C11 N3 122.9(5) . . ?
C15 C11 C12 118.4(5) . . ?
N3 C11 C12 118.7(5) . . ?
C36 N14 P3 127.7(4) . . ?
C9 N5 C10 119.6(5) . . ?
C9 N5 Cu2 120.1(4) . . ?
C10 N5 Cu2 120.3(4) . . ?
C37 C36 C40 118.4(5) . . ?
C37 C36 N14 118.8(5) . . ?
C40 C36 N14 122.8(5) . . ?
C6 N2 P1 126.7(4) . . ?
C11 N3 P1 128.1(4) . . ?
C20 N11 C19 119.1(5) . . ?
C20 N11 Cu3 120.2(4) . 2 ?
C19 N11 Cu3 120.7(4) . 2 ?
C41 N15 P3 127.3(4) . . ?
C30 C26 C27 117.4(5) . . ?
C30 C26 N9 123.1(5) . . ?
C27 C26 N9 119.5(5) . . ?
C21 N8 P2 127.8(4) . . ?
C26 N9 P2 127.5(4) . . ?
C57 C56 C60 118.0(6) . . ?
C57 C56 N21 119.0(5) . . ?
C60 C56 N21 123.0(5) . . ?
C32 C31 C35 119.9(5) . . ?
C32 C31 N13 118.1(5) . . ?
C35 C31 N13 122.0(5) . . ?
C34 N16 C35 119.3(5) . . ?
C34 N16 Cu1 121.4(4) . 2 ?
C35 N16 Cu1 119.3(4) . 2 ?
N17 C40 C36 122.2(5) . . ?
N10 C30 C26 123.4(5) . . ?
N4 C5 C1 122.4(5) . . ?
N6 C15 C11 122.5(5) . . ?
C55 C51 C52 118.4(5) . . ?
C55 C51 N20 122.8(5) . . ?
C52 C51 N20 118.8(5) . . ?
C10 C6 C7 119.3(5) . . ?
C10 C6 N2 122.5(5) . . ?
C7 C6 N2 118.2(5) . . ?
C15 N6 C14 118.8(5) . . ?
C15 N6 Cu3 120.7(4) . . ?
C14 N6 Cu3 120.5(4) . . ?
C46 N19 P4 126.1(4) . . ?
C49 N22 C50 117.1(5) . . ?
C49 N22 Cu3 122.2(4) . . ?
C50 N22 Cu3 120.7(4) . . ?
N18 C45 C41 123.9(6) . . ?
C5 C1 C2 117.7(5) . . ?
C5 C1 N1 122.9(5) . . ?
C2 C1 N1 119.4(5) . . ?
C50 C46 C47 118.7(6) . . ?
C50 C46 N19 123.2(5) . . ?
C47 C46 N19 118.1(5) . . ?
C45 C41 C42 117.3(6) . . ?
C45 C41 N15 123.1(5) . . ?
C42 C41 N15 119.5(5) . . ?
N16 C35 C31 121.7(5) . . ?
C51 N20 P4 127.4(4) . . ?
C13 C12 C11 118.1(5) . . ?
N23 C55 C51 122.4(5) . . ?
N22 C50 C46 123.4(5) . . ?
N24 C59 C58 120.9(6) . . ?
C43 C42 C41 119.4(6) . . ?
N5 C10 C6 122.2(5) . . ?
C53 C52 C51 118.8(6) . . ?
N11 C20 C16 122.2(5) . . ?
C8 C7 C6 119.1(6) . . ?
N12 C25 C21 122.6(5) . . ?
C3 C2 C1 118.9(6) . . ?
N4 C4 C3 122.0(6) . . ?
N23 C54 C53 122.4(6) . . ?
N5 C9 C8 120.7(6) . . ?
N24 C60 C56 122.4(5) . . ?
C38 C37 C36 118.4(6) . . ?
C31 C32 C33 117.4(6) . . ?
C22 C23 C24 119.9(6) . . ?
N17 C39 C38 122.2(6) . . ?
C17 C16 C20 118.2(5) . . ?
C17 C16 N7 119.6(5) . . ?
C20 C16 N7 122.3(5) . . ?
C22 C21 C25 117.5(5) . . ?
C22 C21 N8 120.2(5) . . ?
C25 C21 N8 122.3(5) . . ?
C23 C22 C21 119.9(6) . . ?
C57 C58 C59 120.0(6) . . ?
C18 C17 C16 118.6(6) . . ?
C58 C57 C56 119.2(6) . . ?
C39 C38 C37 119.7(6) . . ?
N12 C24 C23 121.2(6) . . ?
C34 C33 C32 120.0(6) . . ?
C17 C18 C19 120.5(6) . . ?
N18 C44 C43 122.5(6) . . ?
C48 C49 N22 122.4(6) . . ?
N6 C14 C13 121.4(5) . . ?
C7 C8 C9 119.1(6) . . ?
C44 C43 C42 119.5(6) . . ?
C28 C27 C26 118.8(5) . . ?
C12 C13 C14 120.7(6) . . ?
C29 C28 C27 120.4(6) . . ?
N16 C34 C33 121.7(6) . . ?
C46 C47 C48 118.2(6) . . ?
N11 C19 C18 121.2(6) . . ?
C4 C3 C2 120.8(6) . . ?
C52 C53 C54 119.9(6) . . ?
C49 C48 C47 120.3(6) . . ?
O10 Cl1 O9 117.6(6) . . ?
O10 Cl1 O8 111.2(6) . . ?
O9 Cl1 O8 109.3(6) . . ?
O10 Cl1 O11 108.2(6) . . ?
O9 Cl1 O11 104.6(6) . . ?
O8 Cl1 O11 105.1(7) . . ?
O15 Cl2 O13A 111.4(8) . . ?
O15 Cl2 O14 119.7(5) . . ?
O13A Cl2 O14 128.2(8) . . ?
O15 Cl2 O13B 133(2) . . ?
O13A Cl2 O13B 25.9(18) . . ?
O14 Cl2 O13B 103(2) . . ?
O15 Cl2 O12 92.0(7) . . ?
O13A Cl2 O12 87.16(8) . . ?
O14 Cl2 O12 98.58(9) . . ?
O13B Cl2 O12 98.63(9) . . ?
O18 Cl3 O16 107.1(11) . . ?
O18 Cl3 O19 116.2(14) . . ?
O16 Cl3 O19 106.6(7) . . ?
O18 Cl3 O17 98.4(9) . . ?
O16 Cl3 O17 116.7(9) . . ?
O19 Cl3 O17 111.9(8) . . ?
O31 Cl6 O30 109.2(13) . . ?
O31 Cl6 O29 102.2(14) . . ?
O30 Cl6 O29 121.4(11) . . ?
O31 Cl6 O28 99.3(12) . . ?
O30 Cl6 O28 113.0(8) . . ?
O29 Cl6 O28 108.9(11) . . ?
O21 Cl4 O20 117.5(9) . . ?
O21 Cl4 O23 117.4(9) . . ?
O20 Cl4 O23 103.5(10) . . ?
O21 Cl4 O22 112.0(8) . . ?
O20 Cl4 O22 109.0(8) . . ?
O23 Cl4 O22 94.9(10) . . ?
O25 Cl5 O24 122.4(9) . . ?
O25 Cl5 O27 110.0(9) . . ?
O24 Cl5 O27 114.1(8) . . ?
O25 Cl5 O26 100.2(12) . . ?
O24 Cl5 O26 109.0(9) . . ?
O27 Cl5 O26 97.1(11) . . ?
O13B O13A Cl2 77.1(9) . . ?
O13A O13B Cl2 77.0(9) . . ?

loop_
_geom_bond_atom_site_label_1
_geom_bond_atom_site_label_2
_geom_bond_distance
_geom_bond_site_symmetry_2
_geom_bond_publ_flag
Cu1 N10 2.025(4) . ?
Cu1 N4 2.036(5) . ?
Cu1 N17 2.048(5) . ?
Cu1 N16 2.051(5) 2 ?
Cu1 O1 2.263(4) . ?
Cu2 N24 2.033(5) 2 ?
Cu2 N12 2.042(5) . ?
Cu2 N23 2.045(5) . ?
Cu2 N5 2.048(5) . ?
Cu2 O2 2.334(5) . ?
Cu3 N11 2.038(5) 2 ?
Cu3 N22 2.038(5) . ?
Cu3 N6 2.043(4) . ?
Cu3 N18 2.049(5) . ?
Cu3 O3 2.301(5) . ?
P1 O4 1.469(4) . ?
P1 N3 1.636(5) . ?
P1 N2 1.640(5) . ?
P1 N1 1.654(5) . ?
P3 O6 1.470(4) . ?
P3 N14 1.641(5) . ?
P3 N15 1.646(5) . ?
P3 N13 1.651(5) . ?
P2 O5 1.467(4) . ?
P2 N9 1.636(5) . ?
P2 N8 1.637(5) . ?
P2 N7 1.638(5) . ?
P4 O7 1.468(4) . ?
P4 N20 1.641(5) . ?
P4 N19 1.649(5) . ?
P4 N21 1.649(5) . ?
N1 C1 1.400(7) . ?
N13 C31 1.414(7) . ?
N12 C25 1.338(7) . ?
N12 C24 1.341(7) . ?
N10 C30 1.333(7) . ?
N10 C29 1.343(7) . ?
N4 C4 1.335(7) . ?
N4 C5 1.364(7) . ?
N23 C54 1.341(8) . ?
N23 C55 1.343(7) . ?
N17 C39 1.316(7) . ?
N17 C40 1.343(7) . ?
N21 C56 1.406(7) . ?
N18 C44 1.331(8) . ?
N18 C45 1.333(7) . ?
N7 C16 1.415(7) . ?
C29 C28 1.357(9) . ?
N24 C60 1.335(7) . ?
N24 C59 1.336(7) . ?
N24 Cu2 2.033(5) 2 ?
C11 C15 1.376(8) . ?
C11 N3 1.404(7) . ?
C11 C12 1.405(8) . ?
N14 C36 1.405(7) . ?
N5 C9 1.327(7) . ?
N5 C10 1.350(7) . ?
C36 C37 1.384(8) . ?
C36 C40 1.388(8) . ?
N2 C6 1.419(7) . ?
N11 C20 1.324(7) . ?
N11 C19 1.349(8) . ?
N11 Cu3 2.038(5) 2 ?
N15 C41 1.404(7) . ?
C26 C30 1.382(8) . ?
C26 C27 1.392(8) . ?
C26 N9 1.421(7) . ?
N8 C21 1.410(7) . ?
C56 C57 1.376(8) . ?
C56 C60 1.394(8) . ?
C31 C32 1.378(8) . ?
C31 C35 1.386(8) . ?
N16 C34 1.331(7) . ?
N16 C35 1.339(7) . ?
N16 Cu1 2.051(5) 2 ?
C5 C1 1.383(8) . ?
C15 N6 1.340(7) . ?
C51 C55 1.391(8) . ?
C51 C52 1.391(8) . ?
C51 N20 1.416(7) . ?
C6 C10 1.359(8) . ?
C6 C7 1.391(8) . ?
N6 C14 1.341(8) . ?
N19 C46 1.422(8) . ?
N22 C49 1.348(7) . ?
N22 C50 1.355(7) . ?
C45 C41 1.370(8) . ?
C1 C2 1.394(8) . ?
C46 C50 1.361(8) . ?
C46 C47 1.380(8) . ?
C41 C42 1.372(9) . ?
C12 C13 1.363(8) . ?
C59 C58 1.382(9) . ?
C42 C43 1.368(10) . ?
C52 C53 1.366(9) . ?
C20 C16 1.396(8) . ?
C7 C8 1.363(9) . ?
C25 C21 1.401(8) . ?
C2 C3 1.368(9) . ?
C4 C3 1.355(9) . ?
C54 C53 1.376(9) . ?
C9 C8 1.417(9) . ?
C37 C38 1.383(9) . ?
C32 C33 1.396(9) . ?
C23 C22 1.370(9) . ?
C23 C24 1.380(9) . ?
C39 C38 1.376(9) . ?
C16 C17 1.393(8) . ?
C21 C22 1.375(8) . ?
C58 C57 1.374(10) . ?
C17 C18 1.358(9) . ?
C33 C34 1.376(9) . ?
C18 C19 1.372(9) . ?
C44 C43 1.357(9) . ?
C49 C48 1.347(10) . ?
C14 C13 1.371(9) . ?
C27 C28 1.366(9) . ?
C47 C48 1.385(10) . ?
Cl1 O10 1.384(7) . ?
Cl1 O9 1.385(7) . ?
Cl1 O8 1.398(7) . ?
Cl1 O11 1.443(8) . ?
Cl2 O15 1.4479(10) . ?
Cl2 O13A 1.4490(10) . ?
Cl2 O14 1.4492(10) . ?
Cl2 O13B 1.4497(10) . ?
Cl2 O12 1.4515(10) . ?
Cl3 O18 1.318(11) . ?
Cl3 O16 1.321(7) . ?
Cl3 O19 1.325(9) . ?
Cl3 O17 1.345(8) . ?
Cl6 O31 1.262(10) . ?
Cl6 O30 1.289(8) . ?
Cl6 O29 1.341(11) . ?
Cl6 O28 1.396(10) . ?
O24 Cl5 1.347(7) . ?
Cl4 O21 1.323(8) . ?
Cl4 O20 1.329(9) . ?
Cl4 O23 1.355(11) . ?
Cl4 O22 1.368(9) . ?
Cl5 O25 1.289(9) . ?
Cl5 O27 1.379(11) . ?
Cl5 O26 1.433(11) . ?
O13A O13B 0.65(4) . ?
